data_2229444
loop_
_publ_author_name
'Adam, Farook'
'Ali, Tammar H.'
'Kueh, Chien-Wen'
'Rosli, Mohd Mustaqim'
'Fun, Hoong-Kun'

_publ_section_title
;
 2-Amino-1-(3-sulfonatopropyl)pyridinium monohydrate
;
_journal_coeditor_code LH5199
_journal_issue 3
_journal_name_full 'Acta Crystallographica Section E'
_journal_page_first o580
_journal_paper_doi 10.1107/S1600536811004107
_journal_volume 67
_journal_year 2011
_chemical_formula_iupac 'C8 H12 N2 O3 S, H2 O'
_chemical_formula_moiety 'C8 H12 N2 O3 S, H2 O'
_chemical_formula_sum 'C8 H14 N2 O4 S'
_chemical_formula_weight 234.27
_chemical_name_systematic
;
2-Amino-1-(3-sulfonatopropyl)pyridinium monohydrate
;
_space_group_IT_number 14
_symmetry_cell_setting monoclinic
_symmetry_space_group_name_Hall '-P 2ybc'
_symmetry_space_group_name_H-M 'P 1 21/c 1'
_atom_sites_solution_hydrogens geom
_atom_sites_solution_primary direct
_atom_sites_solution_secondary difmap
_audit_creation_method SHELXL-97
_cell_angle_alpha 90.00
_cell_angle_beta 112.7940(10)
_cell_angle_gamma 90.00
_cell_formula_units_Z 4
_cell_length_a 9.0771(3)
_cell_length_b 16.6307(7)
_cell_length_c 7.4393(3)
_cell_measurement_reflns_used 7571
_cell_measurement_temperature 100.0(10)
_cell_measurement_theta_max 33.60
_cell_measurement_theta_min 3.21
_cell_volume 1035.32(7)
_computing_cell_refinement 'SAINT (Bruker, 2009)'
_computing_data_collection 'APEX2 (Bruker, 2009)'
_computing_data_reduction 'SAINT (Bruker, 2009)'
_computing_molecular_graphics 'SHELXTL (Sheldrick, 2008)'
_computing_publication_material 'SHELXTL (Sheldrick, 2008) and PLATON (Spek, 2009)'
_computing_structure_refinement 'SHELXTL (Sheldrick, 2008)'
_computing_structure_solution 'SHELXTL (Sheldrick, 2008)'
_diffrn_ambient_temperature 100.0(10)
_diffrn_measured_fraction_theta_full 0.989
_diffrn_measured_fraction_theta_max 0.989
_diffrn_measurement_device_type
;
Bruker SMART APEXII CCD area-detector
;
_diffrn_measurement_method '\f and \w'
_diffrn_radiation_monochromator graphite
_diffrn_radiation_source 'fine-focus sealed tube'
_diffrn_radiation_type MoK\a
_diffrn_radiation_wavelength 0.71073
_diffrn_reflns_av_R_equivalents 0.0226
_diffrn_reflns_av_sigmaI/netI 0.0208
_diffrn_reflns_limit_h_max 13
_diffrn_reflns_limit_h_min -14
_diffrn_reflns_limit_k_max 25
_diffrn_reflns_limit_k_min -24
_diffrn_reflns_limit_l_max 11
_diffrn_reflns_limit_l_min -11
_diffrn_reflns_number 15075
_diffrn_reflns_theta_full 33.60
_diffrn_reflns_theta_max 33.60
_diffrn_reflns_theta_min 3.21
_diffrn_standards_number 0
_exptl_absorpt_coefficient_mu 0.310
_exptl_absorpt_correction_T_max 0.9579
_exptl_absorpt_correction_T_min 0.8575
_exptl_absorpt_correction_type multi-scan
_exptl_absorpt_process_details '(SADABS; Bruker, 2009)'
_exptl_crystal_colour light-yellow
_exptl_crystal_density_diffrn 1.503
_exptl_crystal_density_method 'not measured'
_exptl_crystal_description needle
_exptl_crystal_F_000 496
_exptl_crystal_size_max 0.51
_exptl_crystal_size_mid 0.14
_exptl_crystal_size_min 0.14
_refine_diff_density_max 0.490
_refine_diff_density_min -0.409
_refine_ls_extinction_method none
_refine_ls_goodness_of_fit_ref 1.037
_refine_ls_hydrogen_treatment mixed
_refine_ls_matrix_type full
_refine_ls_number_parameters 152
_refine_ls_number_reflns 4050
_refine_ls_number_restraints 0
_refine_ls_restrained_S_all 1.037
_refine_ls_R_factor_all 0.0314
_refine_ls_R_factor_gt 0.0283
_refine_ls_shift/su_max 0.000
_refine_ls_shift/su_mean 0.000
_refine_ls_structure_factor_coef Fsqd
_refine_ls_weighting_details 'calc w=1/[\s^2^(Fo^2^)+(0.0443P)^2^+0.3224P] where P=(Fo^2^+2Fc^2^)/3'
_refine_ls_weighting_scheme calc
_refine_ls_wR_factor_gt 0.0798
_refine_ls_wR_factor_ref 0.0820
_reflns_number_gt 3694
_reflns_number_total 4050
_reflns_threshold_expression I>2\s(I)
_cod_data_source_file lh5199.cif
_cod_data_source_block I
_cod_original_sg_symbol_H-M 'P 21/c'
_cod_database_code 2229444
_cod_database_fobs_code 2229444

loop_
_symmetry_equiv_pos_as_xyz
'x, y, z'
'-x, y+1/2, -z+1/2'
'-x, -y, -z'
'x, -y-1/2, z-1/2'

loop_
_atom_site_type_symbol
_atom_site_label
_atom_site_fract_x
_atom_site_fract_y
_atom_site_fract_z
_atom_site_U_iso_or_equiv
_atom_site_adp_type
_atom_site_calc_flag
_atom_site_refinement_flags
_atom_site_occupancy
_atom_site_disorder_assembly
_atom_site_disorder_group
S S1 0.02015(2) 0.135731(11) -0.20477(3) 0.00995(6) Uani d . 1 . .
O O1 0.04125(8) 0.05139(4) -0.23882(9) 0.01617(12) Uani d . 1 . .
O O2 -0.13259(7) 0.16825(4) -0.34346(9) 0.01625(12) Uani d . 1 . .
O O3 0.15490(7) 0.18591(4) -0.19553(9) 0.01467(12) Uani d . 1 . .
N N1 0.29524(8) 0.09165(4) 0.54330(9) 0.01030(12) Uani d . 1 . .
N N2 0.40686(9) 0.22107(4) 0.57767(11) 0.01460(13) Uani d . 1 . .
C C1 0.30927(10) 0.01161(5) 0.59030(12) 0.01312(14) Uani d . 1 . .
H H1A 0.2253 -0.0229 0.5236 0.016 Uiso calc R 1 . .
C C2 0.44337(10) -0.01854(5) 0.73247(12) 0.01495(14) Uani d . 1 . .
H H2A 0.4531 -0.0733 0.7604 0.018 Uiso calc R 1 . .
C C3 0.56716(10) 0.03537(5) 0.83638(12) 0.01397(14) Uani d . 1 . .
H H3A 0.6577 0.0167 0.9384 0.017 Uiso calc R 1 . .
C C4 0.55426(9) 0.11494(5) 0.78738(11) 0.01314(14) Uani d . 1 . .
H H4A 0.6364 0.1502 0.8558 0.016 Uiso calc R 1 . .
C C5 0.41636(9) 0.14415(5) 0.63289(11) 0.01089(13) Uani d . 1 . .
C C6 0.14495(9) 0.11861(5) 0.38687(11) 0.01081(13) Uani d . 1 . .
H H6A 0.1216 0.1734 0.4122 0.013 Uiso calc R 1 . .
H H6B 0.0575 0.0846 0.3847 0.013 Uiso calc R 1 . .
C C7 0.16001(9) 0.11457(5) 0.19015(11) 0.01233(13) Uani d . 1 . .
H H7A 0.2483 0.1482 0.1932 0.015 Uiso calc R 1 . .
H H7B 0.1829 0.0597 0.1649 0.015 Uiso calc R 1 . .
C C8 0.00708(9) 0.14264(5) 0.02759(11) 0.01198(13) Uani d . 1 . .
H H8A -0.0140 0.1980 0.0514 0.014 Uiso calc R 1 . .
H H8B -0.0815 0.1100 0.0275 0.014 Uiso calc R 1 . .
O O1W 0.71613(8) 0.30058(4) 0.75218(10) 0.01777(13) Uani d . 1 . .
H H1N2 0.3233(17) 0.2419(8) 0.489(2) 0.020(3) Uiso d . 1 . .
H H1W1 0.772(2) 0.3125(10) 0.877(3) 0.034(4) Uiso d . 1 . .
H H2N2 0.4915(18) 0.2508(9) 0.636(2) 0.025(3) Uiso d . 1 . .
H H2W1 0.765(2) 0.2638(11) 0.726(3) 0.041(5) Uiso d . 1 . .

loop_
_atom_site_aniso_label
_atom_site_aniso_U_11
_atom_site_aniso_U_22
_atom_site_aniso_U_33
_atom_site_aniso_U_12
_atom_site_aniso_U_13
_atom_site_aniso_U_23
S1 0.01095(9) 0.01021(9) 0.00793(9) -0.00137(6) 0.00282(6) -0.00137(5)
O1 0.0228(3) 0.0105(3) 0.0159(3) -0.0020(2) 0.0082(2) -0.0038(2)
O2 0.0142(3) 0.0222(3) 0.0094(2) 0.0024(2) 0.0014(2) 0.0011(2)
O3 0.0156(3) 0.0152(3) 0.0138(3) -0.0060(2) 0.0064(2) -0.0030(2)
N1 0.0103(3) 0.0104(3) 0.0087(3) 0.0005(2) 0.0021(2) 0.0004(2)
N2 0.0123(3) 0.0107(3) 0.0165(3) -0.0005(2) 0.0008(2) 0.0015(2)
C1 0.0153(3) 0.0109(3) 0.0126(3) -0.0007(2) 0.0048(3) 0.0004(2)
C2 0.0169(3) 0.0123(3) 0.0147(3) 0.0022(3) 0.0051(3) 0.0029(3)
C3 0.0133(3) 0.0157(3) 0.0121(3) 0.0033(3) 0.0041(3) 0.0022(3)
C4 0.0110(3) 0.0146(3) 0.0115(3) 0.0007(3) 0.0018(2) 0.0001(3)
C5 0.0103(3) 0.0112(3) 0.0102(3) 0.0003(2) 0.0029(2) -0.0005(2)
C6 0.0097(3) 0.0128(3) 0.0087(3) 0.0008(2) 0.0023(2) 0.0003(2)
C7 0.0113(3) 0.0160(3) 0.0090(3) 0.0020(3) 0.0032(2) 0.0003(2)
C8 0.0108(3) 0.0156(3) 0.0085(3) 0.0015(2) 0.0027(2) -0.0001(2)
O1W 0.0167(3) 0.0174(3) 0.0147(3) 0.0013(2) 0.0010(2) -0.0018(2)

loop_
_atom_type_symbol
_atom_type_description
_atom_type_scat_dispersion_real
_atom_type_scat_dispersion_imag
_atom_type_scat_source
C C 0.0033 0.0016 'International Tables Vol C Tables 4.2.6.8 and 6.1.1.4'
H H 0.0000 0.0000 'International Tables Vol C Tables 4.2.6.8 and 6.1.1.4'
N N 0.0061 0.0033 'International Tables Vol C Tables 4.2.6.8 and 6.1.1.4'
O O 0.0106 0.0060 'International Tables Vol C Tables 4.2.6.8 and 6.1.1.4'
S S 0.1246 0.1234 'International Tables Vol C Tables 4.2.6.8 and 6.1.1.4'

loop_
_geom_angle_atom_site_label_1
_geom_angle_atom_site_label_2
_geom_angle_atom_site_label_3
_geom_angle_site_symmetry_1
_geom_angle_site_symmetry_3
_geom_angle
_geom_angle_publ_flag
O1 S1 O3 . . 113.32(4) ?
O1 S1 O2 . . 112.62(4) ?
O3 S1 O2 . . 111.53(4) ?
O1 S1 C8 . . 107.14(4) ?
O3 S1 C8 . . 106.67(4) ?
O2 S1 C8 . . 104.92(4) ?
C5 N1 C1 . . 121.44(7) ?
C5 N1 C6 . . 121.03(7) ?
C1 N1 C6 . . 117.50(6) ?
C5 N2 H1N2 . . 123.5(9) ?
C5 N2 H2N2 . . 116.6(10) ?
H1N2 N2 H2N2 . . 119.9(14) ?
C2 C1 N1 . . 121.53(7) ?
C2 C1 H1A . . 119.2 ?
N1 C1 H1A . . 119.2 ?
C1 C2 C3 . . 118.30(8) ?
C1 C2 H2A . . 120.9 ?
C3 C2 H2A . . 120.9 ?
C4 C3 C2 . . 120.12(7) ?
C4 C3 H3A . . 119.9 ?
C2 C3 H3A . . 119.9 ?
C3 C4 C5 . . 120.41(8) ?
C3 C4 H4A . . 119.8 ?
C5 C4 H4A . . 119.8 ?
N2 C5 N1 . . 121.38(7) ?
N2 C5 C4 . . 120.60(7) ?
N1 C5 C4 . . 118.02(7) ?
N1 C6 C7 . . 110.12(6) ?
N1 C6 H6A . . 109.6 ?
C7 C6 H6A . . 109.6 ?
N1 C6 H6B . . 109.6 ?
C7 C6 H6B . . 109.6 ?
H6A C6 H6B . . 108.2 ?
C8 C7 C6 . . 110.91(6) ?
C8 C7 H7A . . 109.5 ?
C6 C7 H7A . . 109.5 ?
C8 C7 H7B . . 109.5 ?
C6 C7 H7B . . 109.5 ?
H7A C7 H7B . . 108.0 ?
C7 C8 S1 . . 111.64(6) ?
C7 C8 H8A . . 109.3 ?
S1 C8 H8A . . 109.3 ?
C7 C8 H8B . . 109.3 ?
S1 C8 H8B . . 109.3 ?
H8A C8 H8B . . 108.0 ?
H1W1 O1W H2W1 . . 105.9(16) ?

loop_
_geom_bond_atom_site_label_1
_geom_bond_atom_site_label_2
_geom_bond_site_symmetry_2
_geom_bond_distance
_geom_bond_publ_flag
S1 O1 . 1.4511(6) ?
S1 O3 . 1.4602(6) ?
S1 O2 . 1.4734(6) ?
S1 C8 . 1.7817(8) ?
N1 C5 . 1.3593(10) ?
N1 C1 . 1.3695(10) ?
N1 C6 . 1.4786(10) ?
N2 C5 . 1.3361(10) ?
N2 H1N2 . 0.861(14) ?
N2 H2N2 . 0.874(15) ?
C1 C2 . 1.3616(11) ?
C1 H1A . 0.9300 ?
C2 C3 . 1.4110(12) ?
C2 H2A . 0.9300 ?
C3 C4 . 1.3655(12) ?
C3 H3A . 0.9300 ?
C4 C5 . 1.4174(11) ?
C4 H4A . 0.9300 ?
C6 C7 . 1.5231(11) ?
C6 H6A . 0.9700 ?
C6 H6B . 0.9700 ?
C7 C8 . 1.5188(11) ?
C7 H7A . 0.9700 ?
C7 H7B . 0.9700 ?
C8 H8A . 0.9700 ?
C8 H8B . 0.9700 ?
O1W H1W1 . 0.892(17) ?
O1W H2W1 . 0.825(19) ?

loop_
_geom_hbond_atom_site_label_D
_geom_hbond_atom_site_label_H
_geom_hbond_atom_site_label_A
_geom_hbond_site_symmetry_A
_geom_hbond_distance_DH
_geom_hbond_distance_HA
_geom_hbond_distance_DA
_geom_hbond_angle_DHA
_geom_hbond_publ_flag
N2 H1N2 O3 4_566 0.862(15) 2.009(14) 2.8553(10) 167.0(13) yes
O1W H1W1 O2 4_667 0.89(2) 1.95(2) 2.8289(9) 171.5(19) yes
N2 H2N2 O1W . 0.875(16) 2.055(16) 2.9139(11) 166.9(15) yes
O1W H2W1 O2 1_656 0.822(19) 2.007(19) 2.8270(10) 175(2) yes
C1 H1A O1 3_555 0.93 2.57 3.4076(11) 150 yes
C2 H2A O1W 2_646 0.93 2.58 3.3595(11) 142 yes
C6 H6A O3 4_566 0.97 2.53 3.3160(11) 138 yes
C6 H6B O1 3_555 0.97 2.52 3.2589(11) 133 yes

loop_
_geom_torsion_atom_site_label_1
_geom_torsion_atom_site_label_2
_geom_torsion_atom_site_label_3
_geom_torsion_atom_site_label_4
_geom_torsion_site_symmetry_1
_geom_torsion_site_symmetry_2
_geom_torsion_site_symmetry_3
_geom_torsion_site_symmetry_4
_geom_torsion
_geom_torsion_publ_flag
C5 N1 C1 C2 . . . . 1.82(12) ?
C6 N1 C1 C2 . . . . -179.98(7) ?
N1 C1 C2 C3 . . . . 2.11(12) ?
C1 C2 C3 C4 . . . . -3.15(12) ?
C2 C3 C4 C5 . . . . 0.38(13) ?
C1 N1 C5 N2 . . . . 175.31(8) ?
C6 N1 C5 N2 . . . . -2.83(12) ?
C1 N1 C5 C4 . . . . -4.56(11) ?
C6 N1 C5 C4 . . . . 177.31(7) ?
C3 C4 C5 N2 . . . . -176.43(8) ?
C3 C4 C5 N1 . . . . 3.44(12) ?
C5 N1 C6 C7 . . . . 87.55(9) ?
C1 N1 C6 C7 . . . . -90.66(8) ?
N1 C6 C7 C8 . . . . -179.58(6) ?
C6 C7 C8 S1 . . . . -178.36(5) ?
O1 S1 C8 C7 . . . . 62.61(7) ?
O3 S1 C8 C7 . . . . -59.04(7) ?
O2 S1 C8 C7 . . . . -177.48(6) ?

loop_
_cod_related_entry_id
_cod_related_entry_database
_cod_related_entry_code
1 ChemSpider 30656538
